data_1508570
loop_
_publ_author_name
'Hashiguchi, Masahiko'
'Obata, Naoki'
'Maruyama, Masashi'
'Yeo, Kee Sheng'
'Ueno, Takao'
'Ikebe, Tomohiko'
'Takahashi, Isao'
'Matsuo, Yutaka'

_publ_section_title
;
 FeCl3-mediated synthesis of fullerenyl esters as low-LUMO acceptors for
 organic photovoltaic devices.
;
_journal_issue 13
_journal_name_full 'Organic letters'
_journal_page_first 3276
_journal_page_last 3279
_journal_paper_doi 10.1021/ol301186u
_journal_volume 14
_journal_year 2012
_chemical_formula_sum 'C72 H18 O3 Si'
_chemical_formula_weight 958.95
_chemical_name_systematic
; 
 ? 
;
_space_group_IT_number 14
_symmetry_cell_setting monoclinic
_symmetry_space_group_name_Hall '-P 2ybc'
_symmetry_space_group_name_H-M 'P 1 21/c 1'
_atom_sites_solution_hydrogens geom
_atom_sites_solution_primary direct
_atom_sites_solution_secondary difmap
_audit_creation_method SHELXL-97
_cell_angle_alpha 90.00
_cell_angle_beta 104.9930(11)
_cell_angle_gamma 90.00
_cell_formula_units_Z 4
_cell_length_a 16.0566(3)
_cell_length_b 14.0283(3)
_cell_length_c 18.1004(4)
_cell_measurement_temperature 296(2)
_cell_volume 3938.26(14)
_computing_structure_refinement 'SHELXL-97 (Sheldrick, 1997)'
_computing_structure_solution 'SHELXS-97 (Sheldrick, 1990)'
_diffrn_ambient_temperature 296(2)
_diffrn_measured_fraction_theta_full 1.000
_diffrn_measured_fraction_theta_max 1.000
_diffrn_radiation_monochromator graphite
_diffrn_radiation_source 'fine-focus sealed tube'
_diffrn_radiation_type CuK\a
_diffrn_radiation_wavelength 1.54187
_diffrn_reflns_av_R_equivalents 0.0926
_diffrn_reflns_av_sigmaI/netI 0.0892
_diffrn_reflns_limit_h_max 19
_diffrn_reflns_limit_h_min -19
_diffrn_reflns_limit_k_max 16
_diffrn_reflns_limit_k_min -16
_diffrn_reflns_limit_l_max 21
_diffrn_reflns_limit_l_min -21
_diffrn_reflns_number 43509
_diffrn_reflns_theta_full 67.00
_diffrn_reflns_theta_max 67.00
_diffrn_reflns_theta_min 4.04
_exptl_absorpt_coefficient_mu 1.053
_exptl_absorpt_correction_T_max 0.9020
_exptl_absorpt_correction_T_min 0.9020
_exptl_crystal_density_diffrn 1.617
_exptl_crystal_density_method 'not measured'
_exptl_crystal_F_000 1952
_exptl_crystal_size_max 0.30
_exptl_crystal_size_mid 0.30
_exptl_crystal_size_min 0.30
_refine_diff_density_max 0.461
_refine_diff_density_min -0.523
_refine_diff_density_rms 0.075
_refine_ls_extinction_coef 0.00050(11)
_refine_ls_extinction_expression Fc^*^=kFc[1+0.001xFc^2^\l^3^/sin(2\q)]^-1/4^
_refine_ls_extinction_method SHELXL
_refine_ls_goodness_of_fit_ref 1.106
_refine_ls_hydrogen_treatment mixed
_refine_ls_matrix_type full
_refine_ls_number_parameters 691
_refine_ls_number_reflns 7026
_refine_ls_number_restraints 0
_refine_ls_restrained_S_all 1.106
_refine_ls_R_factor_all 0.1131
_refine_ls_R_factor_gt 0.0786
_refine_ls_shift/su_max 0.000
_refine_ls_shift/su_mean 0.000
_refine_ls_structure_factor_coef Fsqd
_refine_ls_weighting_details 'calc w=1/[\s^2^(Fo^2^)+(0.1000P)^2^+0.0000P] where P=(Fo^2^+2Fc^2^)/3'
_refine_ls_weighting_scheme calc
_refine_ls_wR_factor_gt 0.1860
_refine_ls_wR_factor_ref 0.2172
_reflns_number_gt 4164
_reflns_number_total 7026
_reflns_threshold_expression >2sigma(I)
_cod_duplicate_entry 1507828
_cod_data_source_file ol301186u_si_003.cif
_cod_data_source_block compound4
_cod_depositor_comments
;
The following automatic conversions were performed:

'_symmetry_cell_setting' value 'Monoclinic' changed to 'monoclinic'
according to /home/saulius/struct/CIF-dictionaries/cif_core.dic
dictionary named 'cif_core.dic' version 2.4.2 from 2011-04-26.

Automatic conversion script
Id: cif_fix_values 1891 2012-01-12 08:04:46Z andrius 
;
_cod_original_sg_symbol_H-M 'P 21/c'
_cod_database_code 1508570

loop_
_symmetry_equiv_pos_as_xyz
'x, y, z'
'-x, y+1/2, -z+1/2'
'-x, -y, -z'
'x, -y-1/2, z-1/2'

loop_
_atom_site_label
_atom_site_type_symbol
_atom_site_fract_x
_atom_site_fract_y
_atom_site_fract_z
_atom_site_U_iso_or_equiv
_atom_site_adp_type
_atom_site_occupancy
_atom_site_symmetry_multiplicity
_atom_site_calc_flag
_atom_site_refinement_flags
C1 C 0.3010(2) 0.6388(2) 0.3737(2) 0.0458(10) Uani 1 1 d .
C2 C 0.2526(2) 0.6456(2) 0.4412(2) 0.0438(9) Uani 1 1 d .
C3 C 0.1565(2) 0.6697(2) 0.4146(2) 0.0426(9) Uani 1 1 d .
C4 C 0.1110(2) 0.6738(2) 0.3395(2) 0.0459(10) Uani 1 1 d .
C5 C 0.1557(3) 0.6703(2) 0.2778(2) 0.0433(9) Uani 1 1 d .
C6 C 0.2435(2) 0.6629(2) 0.2952(2) 0.0408(9) Uani 1 1 d .
C7 C 0.2895(2) 0.7211(2) 0.2536(2) 0.0444(9) Uani 1 1 d .
C8 C 0.3691(2) 0.7533(2) 0.3068(2) 0.0447(9) Uani 1 1 d .
C9 C 0.3722(2) 0.7164(2) 0.3799(2) 0.0426(9) Uani 1 1 d .
C10 C 0.4027(2) 0.7723(2) 0.4428(2) 0.0437(9) Uani 1 1 d .
C11 C 0.3570(2) 0.7771(2) 0.5048(2) 0.0442(9) Uani 1 1 d .
C12 C 0.2838(3) 0.7260(2) 0.4985(2) 0.0449(10) Uani 1 1 d .
C13 C 0.2129(3) 0.7680(2) 0.5198(2) 0.0439(9) Uani 1 1 d .
C14 C 0.1335(3) 0.7347(2) 0.4680(2) 0.0479(10) Uani 1 1 d .
C15 C 0.0642(2) 0.7965(2) 0.4460(2) 0.0472(10) Uani 1 1 d .
C16 C 0.0139(2) 0.7981(2) 0.3663(2) 0.0461(10) Uani 1 1 d .
C17 C 0.0382(2) 0.7386(2) 0.3146(2) 0.0457(10) Uani 1 1 d .
C18 C 0.0374(2) 0.7738(2) 0.2396(2) 0.0462(10) Uani 1 1 d .
C19 C 0.1097(3) 0.7321(2) 0.2164(2) 0.0474(10) Uani 1 1 d .
C20 C 0.1539(3) 0.7854(3) 0.1750(2) 0.0467(10) Uani 1 1 d .
C21 C 0.2472(3) 0.7799(2) 0.1942(2) 0.0476(10) Uani 1 1 d .
C22 C 0.2802(3) 0.8735(3) 0.1844(2) 0.0508(10) Uani 1 1 d .
C23 C 0.3557(3) 0.9047(2) 0.2350(2) 0.0475(10) Uani 1 1 d .
C24 C 0.4010(2) 0.8438(2) 0.2967(2) 0.0446(9) Uani 1 1 d .
C25 C 0.4356(2) 0.9022(2) 0.3637(2) 0.0456(10) Uani 1 1 d .
C26 C 0.4357(2) 0.8666(2) 0.4351(2) 0.0454(10) Uani 1 1 d .
C27 C 0.4107(2) 0.9288(2) 0.4901(2) 0.0451(9) Uani 1 1 d .
C28 C 0.3634(2) 0.8733(2) 0.5327(2) 0.0455(10) Uani 1 1 d .
C29 C 0.2953(3) 0.9155(2) 0.5562(2) 0.0464(10) Uani 1 1 d .
C30 C 0.2179(3) 0.8617(2) 0.5486(2) 0.0476(10) Uani 1 1 d .
C31 C 0.1448(3) 0.9250(3) 0.5256(2) 0.0494(10) Uani 1 1 d .
C32 C 0.0694(3) 0.8929(2) 0.4745(2) 0.0461(10) Uani 1 1 d .
C33 C 0.0237(2) 0.9544(2) 0.4128(2) 0.0444(9) Uani 1 1 d .
C34 C -0.0103(2) 0.8952(2) 0.3462(2) 0.0486(10) Uani 1 1 d .
C35 C -0.0108(2) 0.9294(2) 0.2741(2) 0.0460(10) Uani 1 1 d .
C36 C 0.0132(2) 0.8678(3) 0.2186(2) 0.0466(10) Uani 1 1 d .
C37 C 0.0609(3) 0.9231(3) 0.1756(2) 0.0472(10) Uani 1 1 d .
C38 C 0.1291(3) 0.8829(3) 0.1540(2) 0.0474(10) Uani 1 1 d .
C39 C 0.2071(3) 0.9376(3) 0.1604(2) 0.0498(10) Uani 1 1 d .
C40 C 0.2130(3) 1.0310(3) 0.1882(2) 0.0494(10) Uani 1 1 d .
C41 C 0.2918(3) 1.0632(3) 0.2407(2) 0.0508(10) Uani 1 1 d .
C42 C 0.3614(3) 1.0018(3) 0.2639(2) 0.0519(11) Uani 1 1 d .
C43 C 0.4111(2) 1.0000(2) 0.3436(2) 0.0473(10) Uani 1 1 d .
C44 C 0.3880(2) 1.0589(2) 0.3968(2) 0.0497(10) Uani 1 1 d .
C45 C 0.3882(2) 1.0230(2) 0.4714(2) 0.0471(10) Uani 1 1 d .
C46 C 0.3164(3) 1.0660(2) 0.4948(2) 0.0502(10) Uani 1 1 d .
C47 C 0.2711(3) 1.0132(2) 0.5351(2) 0.0482(10) Uani 1 1 d .
C48 C 0.1775(3) 1.0195(3) 0.5168(2) 0.0493(10) Uani 1 1 d .
C49 C 0.1335(3) 1.0781(2) 0.4574(2) 0.0475(10) Uani 1 1 d .
C50 C 0.0556(2) 1.0449(2) 0.4045(2) 0.0472(10) Uani 1 1 d .
C51 C 0.0541(3) 1.0795(2) 0.3297(2) 0.0484(10) Uani 1 1 d .
C52 C 0.0223(2) 1.0232(2) 0.2656(2) 0.0474(10) Uani 1 1 d .
C53 C 0.0664(3) 1.0197(2) 0.2045(2) 0.0489(10) Uani 1 1 d .
C54 C 0.1407(3) 1.0721(3) 0.2107(2) 0.0508(10) Uani 1 1 d .
C55 C 0.1753(3) 1.1315(2) 0.2776(2) 0.0479(10) Uani 1 1 d .
C56 C 0.2676(3) 1.1256(2) 0.2957(2) 0.0483(10) Uani 1 1 d .
C57 C 0.3157(3) 1.1237(2) 0.3723(3) 0.0519(11) Uani 1 1 d .
C58 C 0.2706(3) 1.1281(2) 0.4329(2) 0.0472(10) Uani 1 1 d .
C59 C 0.1820(3) 1.1338(2) 0.4148(2) 0.0463(10) Uani 1 1 d .
C60 C 0.1331(3) 1.1351(2) 0.3357(2) 0.0503(10) Uani 1 1 d .
O1 O 0.33957(16) 0.54643(15) 0.37652(13) 0.0472(7) Uani 1 1 d .
Si1 Si 0.34548(7) 0.46961(7) 0.30746(7) 0.0515(4) Uani 1 1 d .
C61 C 0.2374(2) 0.4409(3) 0.2438(2) 0.0547(11) Uani 1 1 d .
H1 H 0.1954 0.4410 0.2731 0.082 Uiso 1 1 calc R
H2 H 0.2390 0.3791 0.2214 0.082 Uiso 1 1 calc R
H3 H 0.2221 0.4878 0.2039 0.082 Uiso 1 1 calc R
C62 C 0.4161(2) 0.5133(3) 0.2498(2) 0.0488(10) Uani 1 1 d .
H4 H 0.3904 0.5683 0.2212 0.073 Uiso 1 1 calc R
H5 H 0.4237 0.4642 0.2152 0.073 Uiso 1 1 calc R
H6 H 0.4711 0.5303 0.2829 0.073 Uiso 1 1 calc R
C63 C 0.3943(3) 0.3626(3) 0.3606(2) 0.0651(12) Uani 1 1 d .
H7 H 0.4500 0.3785 0.3932 0.098 Uiso 1 1 calc R
H8 H 0.4006 0.3140 0.3252 0.098 Uiso 1 1 calc R
H9 H 0.3579 0.3397 0.3913 0.098 Uiso 1 1 calc R
O2 O 0.27043(16) 0.56084(15) 0.49000(13) 0.0466(7) Uani 1 1 d .
O3 O 0.17885(18) 0.46881(17) 0.40314(16) 0.0537(7) Uani 1 1 d .
C64 C 0.2323(3) 0.4766(2) 0.4639(2) 0.0462(10) Uani 1 1 d .
C65 C 0.2621(3) 0.3990(2) 0.5209(2) 0.0458(10) Uani 1 1 d .
C66 C 0.3494(3) 0.3890(2) 0.5594(2) 0.0469(10) Uani 1 1 d .
C67 C 0.3722(3) 0.3103(3) 0.6092(2) 0.0522(10) Uani 1 1 d .
H10 H 0.4300 0.2995 0.6332 0.063 Uiso 1 1 calc R
C68 C 0.3111(3) 0.2496(3) 0.6227(2) 0.0541(11) Uani 1 1 d .
H11 H 0.3282 0.1990 0.6565 0.065 Uiso 1 1 calc R
C69 C 0.2234(3) 0.2620(2) 0.5869(2) 0.0495(10) Uani 1 1 d .
H12 H 0.1825 0.2215 0.5980 0.059 Uiso 1 1 calc R
C70 C 0.1982(3) 0.3361(2) 0.5342(2) 0.0478(10) Uani 1 1 d .
C71 C 0.4180(3) 0.4569(3) 0.5518(2) 0.0573(11) Uani 1 1 d .
H13 H 0.4100 0.4734 0.4990 0.086 Uiso 1 1 calc R
H14 H 0.4735 0.4277 0.5708 0.086 Uiso 1 1 calc R
H15 H 0.4148 0.5135 0.5808 0.086 Uiso 1 1 calc R
C72 C 0.1044(3) 0.3482(3) 0.4963(2) 0.0609(12) Uani 1 1 d .
H16 H 0.0932 0.3298 0.4436 0.091 Uiso 1 1 calc R
H17 H 0.0885 0.4137 0.4995 0.091 Uiso 1 1 calc R
H18 H 0.0713 0.3088 0.5215 0.091 Uiso 1 1 calc R

loop_
_atom_site_aniso_label
_atom_site_aniso_U_11
_atom_site_aniso_U_22
_atom_site_aniso_U_33
_atom_site_aniso_U_23
_atom_site_aniso_U_13
_atom_site_aniso_U_12
C1 0.056(2) 0.0219(18) 0.063(3) -0.0017(17) 0.020(2) 0.0015(16)
C2 0.055(2) 0.0242(18) 0.055(2) 0.0026(16) 0.019(2) 0.0019(17)
C3 0.055(3) 0.0214(18) 0.057(2) 0.0028(16) 0.024(2) -0.0022(16)
C4 0.050(2) 0.0242(19) 0.065(3) 0.0005(17) 0.017(2) -0.0026(16)
C5 0.054(3) 0.0215(18) 0.052(2) -0.0054(16) 0.010(2) -0.0048(16)
C6 0.055(3) 0.0218(18) 0.046(2) -0.0028(15) 0.0143(19) 0.0015(16)
C7 0.057(3) 0.0320(19) 0.050(2) -0.0060(17) 0.026(2) 0.0029(17)
C8 0.048(2) 0.033(2) 0.058(3) -0.0020(18) 0.024(2) 0.0043(17)
C9 0.046(2) 0.0273(18) 0.058(2) 0.0013(17) 0.0197(19) 0.0049(16)
C10 0.046(2) 0.0244(18) 0.058(2) 0.0019(17) 0.0093(19) 0.0030(16)
C11 0.049(2) 0.035(2) 0.047(2) 0.0024(17) 0.0102(19) 0.0032(17)
C12 0.059(3) 0.0254(19) 0.052(2) 0.0052(16) 0.017(2) 0.0016(17)
C13 0.055(3) 0.035(2) 0.044(2) 0.0045(16) 0.0164(19) -0.0018(18)
C14 0.066(3) 0.031(2) 0.056(3) 0.0055(17) 0.032(2) -0.0024(18)
C15 0.056(3) 0.030(2) 0.064(3) 0.0085(18) 0.029(2) 0.0009(18)
C16 0.044(2) 0.032(2) 0.067(3) -0.0021(18) 0.023(2) -0.0045(17)
C17 0.045(2) 0.0295(19) 0.066(3) 0.0012(18) 0.019(2) -0.0056(17)
C18 0.044(2) 0.0300(19) 0.060(3) -0.0072(18) 0.0056(19) -0.0025(17)
C19 0.060(3) 0.029(2) 0.050(2) -0.0073(17) 0.009(2) 0.0016(18)
C20 0.061(3) 0.038(2) 0.040(2) -0.0051(17) 0.011(2) 0.0023(19)
C21 0.065(3) 0.035(2) 0.046(2) -0.0026(17) 0.020(2) 0.0064(19)
C22 0.070(3) 0.043(2) 0.047(2) -0.0005(18) 0.030(2) 0.000(2)
C23 0.055(3) 0.038(2) 0.057(3) 0.0032(18) 0.029(2) -0.0030(19)
C24 0.045(2) 0.036(2) 0.059(2) 0.0022(18) 0.0248(19) 0.0050(17)
C25 0.046(2) 0.035(2) 0.062(3) 0.0034(18) 0.025(2) -0.0018(17)
C26 0.035(2) 0.036(2) 0.065(3) 0.0003(19) 0.0113(19) -0.0006(16)
C27 0.045(2) 0.034(2) 0.053(2) -0.0070(17) 0.0075(19) -0.0040(17)
C28 0.057(3) 0.0299(19) 0.045(2) -0.0030(16) 0.0063(19) -0.0019(17)
C29 0.062(3) 0.034(2) 0.044(2) -0.0004(17) 0.014(2) 0.0018(19)
C30 0.069(3) 0.0304(19) 0.047(2) 0.0063(17) 0.022(2) 0.0034(19)
C31 0.062(3) 0.039(2) 0.055(3) -0.0052(18) 0.031(2) 0.0024(19)
C32 0.049(2) 0.035(2) 0.061(3) 0.0012(18) 0.027(2) -0.0010(17)
C33 0.044(2) 0.034(2) 0.060(3) -0.0013(18) 0.023(2) 0.0064(17)
C34 0.042(2) 0.035(2) 0.070(3) 0.0026(19) 0.018(2) 0.0035(17)
C35 0.039(2) 0.033(2) 0.063(3) 0.0008(18) 0.009(2) 0.0036(16)
C36 0.047(2) 0.037(2) 0.051(2) -0.0013(18) 0.0036(19) 0.0017(18)
C37 0.058(3) 0.034(2) 0.045(2) 0.0007(17) 0.005(2) 0.0027(18)
C38 0.062(3) 0.038(2) 0.040(2) 0.0006(16) 0.010(2) 0.0008(19)
C39 0.069(3) 0.040(2) 0.044(2) 0.0054(17) 0.023(2) 0.004(2)
C40 0.070(3) 0.036(2) 0.046(2) 0.0109(17) 0.020(2) -0.0006(19)
C41 0.063(3) 0.034(2) 0.060(3) 0.0108(19) 0.025(2) -0.0020(19)
C42 0.059(3) 0.038(2) 0.068(3) 0.009(2) 0.033(2) -0.0024(19)
C43 0.047(2) 0.0291(19) 0.069(3) 0.0053(18) 0.021(2) -0.0032(17)
C44 0.048(3) 0.030(2) 0.071(3) 0.0006(19) 0.014(2) -0.0088(17)
C45 0.046(2) 0.030(2) 0.063(3) -0.0057(17) 0.008(2) -0.0047(17)
C46 0.067(3) 0.028(2) 0.055(3) -0.0087(17) 0.014(2) -0.0060(18)
C47 0.063(3) 0.034(2) 0.048(2) -0.0115(17) 0.015(2) -0.0026(19)
C48 0.065(3) 0.033(2) 0.055(3) -0.0065(17) 0.026(2) 0.0063(19)
C49 0.064(3) 0.0278(19) 0.055(3) -0.0062(18) 0.023(2) 0.0047(18)
C50 0.049(3) 0.035(2) 0.064(3) 0.0012(19) 0.026(2) 0.0097(17)
C51 0.053(3) 0.0292(19) 0.066(3) 0.0030(18) 0.021(2) 0.0058(18)
C52 0.048(2) 0.032(2) 0.061(3) 0.0033(18) 0.012(2) 0.0116(17)
C53 0.058(3) 0.033(2) 0.051(2) 0.0092(17) 0.008(2) 0.0073(18)
C54 0.064(3) 0.033(2) 0.056(3) 0.0069(18) 0.017(2) 0.0048(19)
C55 0.062(3) 0.0233(19) 0.060(3) 0.0075(17) 0.019(2) 0.0022(17)
C56 0.060(3) 0.0253(19) 0.065(3) 0.0031(17) 0.026(2) -0.0063(17)
C57 0.053(3) 0.0260(19) 0.075(3) 0.0043(19) 0.015(2) -0.0036(17)
C58 0.061(3) 0.0220(18) 0.059(3) -0.0079(17) 0.016(2) -0.0039(17)
C59 0.061(3) 0.0220(18) 0.059(3) -0.0049(17) 0.020(2) 0.0036(17)
C60 0.062(3) 0.0214(18) 0.068(3) 0.0031(18) 0.016(2) 0.0054(17)
O1 0.0561(17) 0.0280(13) 0.0589(17) -0.0048(11) 0.0173(13) 0.0040(11)
Si1 0.0572(8) 0.0345(6) 0.0660(8) -0.0066(5) 0.0220(6) 0.0014(5)
C61 0.055(3) 0.045(2) 0.069(3) -0.016(2) 0.024(2) -0.0025(19)
C62 0.047(2) 0.048(2) 0.051(2) -0.0008(18) 0.012(2) 0.0039(18)
C63 0.079(3) 0.033(2) 0.090(3) -0.010(2) 0.035(3) -0.005(2)
O2 0.0590(17) 0.0247(13) 0.0582(16) 0.0034(11) 0.0189(13) -0.0024(11)
O3 0.0603(19) 0.0416(15) 0.0567(18) 0.0001(13) 0.0104(15) 0.0009(13)
C64 0.058(3) 0.0271(19) 0.058(3) 0.0013(17) 0.023(2) 0.0001(17)
C65 0.061(3) 0.0267(19) 0.052(2) 0.0017(16) 0.019(2) 0.0018(17)
C66 0.057(3) 0.034(2) 0.052(2) -0.0029(17) 0.019(2) 0.0031(18)
C67 0.059(3) 0.038(2) 0.061(3) 0.0010(19) 0.020(2) 0.0009(19)
C68 0.085(3) 0.028(2) 0.050(2) -0.0001(17) 0.019(2) 0.004(2)
C69 0.076(3) 0.0251(19) 0.049(2) -0.0011(16) 0.018(2) -0.0052(19)
C70 0.063(3) 0.0284(19) 0.054(2) -0.0001(17) 0.019(2) -0.0024(18)
C71 0.060(3) 0.043(2) 0.067(3) 0.007(2) 0.013(2) -0.010(2)
C72 0.055(3) 0.055(3) 0.073(3) 0.006(2) 0.017(2) -0.011(2)

loop_
_atom_type_symbol
_atom_type_description
_atom_type_scat_dispersion_real
_atom_type_scat_dispersion_imag
_atom_type_scat_source
C C 0.0181 0.0091 'International Tables Vol C Tables 4.2.6.8 and 6.1.1.4'
H H 0.0000 0.0000 'International Tables Vol C Tables 4.2.6.8 and 6.1.1.4'
O O 0.0492 0.0322 'International Tables Vol C Tables 4.2.6.8 and 6.1.1.4'
Si Si 0.2541 0.3302 'International Tables Vol C Tables 4.2.6.8 and 6.1.1.4'

loop_
_geom_angle_atom_site_label_1
_geom_angle_atom_site_label_2
_geom_angle_atom_site_label_3
_geom_angle
O1 C1 C6 112.8(3)
O1 C1 C9 109.0(3)
C6 C1 C9 99.7(3)
O1 C1 C2 108.4(3)
C6 C1 C2 113.6(3)
C9 C1 C2 113.0(3)
O2 C2 C12 102.2(3)
O2 C2 C3 113.2(3)
C12 C2 C3 100.3(3)
O2 C2 C1 110.6(3)
C12 C2 C1 114.9(3)
C3 C2 C1 114.7(3)
C4 C3 C14 118.4(3)
C4 C3 C2 123.9(3)
C14 C3 C2 109.8(3)
C3 C4 C17 120.9(4)
C3 C4 C5 120.8(3)
C17 C4 C5 107.1(3)
C6 C5 C19 120.8(3)
C6 C5 C4 120.1(3)
C19 C5 C4 108.0(3)
C5 C6 C7 118.4(3)
C5 C6 C1 125.0(3)
C7 C6 C1 110.2(3)
C21 C7 C6 121.9(4)
C21 C7 C8 119.8(3)
C6 C7 C8 108.2(3)
C24 C8 C9 122.1(3)
C24 C8 C7 118.9(3)
C9 C8 C7 108.5(3)
C10 C9 C8 119.3(3)
C10 C9 C1 124.0(3)
C8 C9 C1 109.9(3)
C9 C10 C26 120.5(3)
C9 C10 C11 120.9(3)
C26 C10 C11 107.1(3)
C12 C11 C28 120.5(4)
C12 C11 C10 119.8(3)
C28 C11 C10 107.6(3)
C11 C12 C13 119.7(3)
C11 C12 C2 124.9(3)
C13 C12 C2 110.2(3)
C30 C13 C12 121.0(3)
C30 C13 C14 119.7(3)
C12 C13 C14 108.8(3)
C15 C14 C3 121.9(4)
C15 C14 C13 119.4(3)
C3 C14 C13 107.6(3)
C14 C15 C32 121.1(4)
C14 C15 C16 119.4(3)
C32 C15 C16 107.8(3)
C17 C16 C34 120.4(4)
C17 C16 C15 118.6(3)
C34 C16 C15 107.9(3)
C16 C17 C18 119.7(3)
C16 C17 C4 120.7(4)
C18 C17 C4 108.4(3)
C36 C18 C17 120.9(3)
C36 C18 C19 119.1(3)
C17 C18 C19 108.7(3)
C20 C19 C5 120.6(4)
C20 C19 C18 120.0(3)
C5 C19 C18 107.8(3)
C19 C20 C38 120.7(4)
C19 C20 C21 119.1(3)
C38 C20 C21 108.1(3)
C7 C21 C22 121.0(4)
C7 C21 C20 119.1(3)
C22 C21 C20 108.1(3)
C23 C22 C21 119.5(4)
C23 C22 C39 120.2(4)
C21 C22 C39 107.8(4)
C22 C23 C24 120.1(3)
C22 C23 C42 119.7(4)
C24 C23 C42 107.8(3)
C8 C24 C23 120.7(4)
C8 C24 C25 118.5(3)
C23 C24 C25 108.6(3)
C26 C25 C43 120.7(3)
C26 C25 C24 118.9(3)
C43 C25 C24 107.8(3)
C25 C26 C10 120.5(3)
C25 C26 C27 119.1(3)
C10 C26 C27 108.1(3)
C45 C27 C28 120.2(3)
C45 C27 C26 120.4(3)
C28 C27 C26 108.5(3)
C29 C28 C11 120.9(3)
C29 C28 C27 119.6(3)
C11 C28 C27 108.6(3)
C28 C29 C30 118.3(3)
C28 C29 C47 119.7(3)
C30 C29 C47 107.9(3)
C13 C30 C29 119.5(4)
C13 C30 C31 120.3(4)
C29 C30 C31 108.9(3)
C32 C31 C30 119.5(3)
C32 C31 C48 120.0(4)
C30 C31 C48 107.7(4)
C31 C32 C15 120.0(4)
C31 C32 C33 119.8(3)
C15 C32 C33 108.1(3)
C50 C33 C34 120.2(3)
C50 C33 C32 119.9(3)
C34 C33 C32 107.8(3)
C35 C34 C16 120.0(3)
C35 C34 C33 119.6(3)
C16 C34 C33 108.3(3)
C34 C35 C52 120.2(3)
C34 C35 C36 120.5(3)
C52 C35 C36 107.3(3)
C18 C36 C37 120.2(3)
C18 C36 C35 118.5(3)
C37 C36 C35 109.0(3)
C38 C37 C53 120.6(4)
C38 C37 C36 120.2(3)
C53 C37 C36 107.3(3)
C37 C38 C39 119.7(3)
C37 C38 C20 119.8(3)
C39 C38 C20 107.9(3)
C40 C39 C38 120.1(4)
C40 C39 C22 119.9(4)
C38 C39 C22 108.1(3)
C39 C40 C54 119.4(4)
C39 C40 C41 119.7(4)
C54 C40 C41 108.8(3)
C42 C41 C40 120.3(4)
C42 C41 C56 120.3(4)
C40 C41 C56 107.1(4)
C41 C42 C23 120.2(4)
C41 C42 C43 120.1(4)
C23 C42 C43 107.9(3)
C44 C43 C25 119.5(4)
C44 C43 C42 120.0(4)
C25 C43 C42 107.9(3)
C43 C44 C45 120.4(3)
C43 C44 C57 119.8(4)
C45 C44 C57 108.2(4)
C27 C45 C44 119.8(3)
C27 C45 C46 119.9(3)
C44 C45 C46 108.5(3)
C47 C46 C45 119.9(3)
C47 C46 C58 120.0(4)
C45 C46 C58 107.6(3)
C46 C47 C29 120.6(4)
C46 C47 C48 120.3(4)
C29 C47 C48 107.9(3)
C49 C48 C31 120.0(4)
C49 C48 C47 119.9(4)
C31 C48 C47 107.6(3)
C48 C49 C50 120.1(3)
C48 C49 C59 119.5(4)
C50 C49 C59 108.2(3)
C33 C50 C51 119.6(4)
C33 C50 C49 120.2(3)
C51 C50 C49 108.5(3)
C52 C51 C50 120.6(3)
C52 C51 C60 119.2(4)
C50 C51 C60 107.9(4)
C51 C52 C35 119.8(4)
C51 C52 C53 120.4(4)
C35 C52 C53 108.3(3)
C54 C53 C37 119.8(4)
C54 C53 C52 120.0(4)
C37 C53 C52 108.0(3)
C53 C54 C40 120.4(4)
C53 C54 C55 120.5(4)
C40 C54 C55 107.5(4)
C60 C55 C56 120.3(4)
C60 C55 C54 119.6(4)
C56 C55 C54 107.8(3)
C57 C56 C55 120.0(4)
C57 C56 C41 119.3(4)
C55 C56 C41 108.8(4)
C56 C57 C44 120.4(4)
C56 C57 C58 119.1(4)
C44 C57 C58 108.1(4)
C59 C58 C46 120.1(4)
C59 C58 C57 120.3(4)
C46 C58 C57 107.5(3)
C58 C59 C60 120.0(4)
C58 C59 C49 120.1(3)
C60 C59 C49 107.7(3)
C55 C60 C59 120.2(4)
C55 C60 C51 120.3(4)
C59 C60 C51 107.7(4)
C1 O1 Si1 131.7(2)
O1 Si1 C62 111.90(15)
O1 Si1 C63 103.48(16)
C62 Si1 C63 109.08(18)
O1 Si1 C61 112.22(15)
C62 Si1 C61 109.53(17)
C63 Si1 C61 110.46(18)
C64 O2 C2 119.8(3)
O3 C64 O2 122.9(3)
O3 C64 C65 125.9(3)
O2 C64 C65 111.1(3)
C66 C65 C70 121.9(3)
C66 C65 C64 121.1(3)
C70 C65 C64 117.0(4)
C65 C66 C67 117.1(4)
C65 C66 C71 124.0(3)
C67 C66 C71 118.9(4)
C68 C67 C66 121.4(4)
C67 C68 C69 121.4(4)
C70 C69 C68 119.2(4)
C69 C70 C65 118.9(4)
C69 C70 C72 118.5(3)
C65 C70 C72 122.6(3)

loop_
_geom_bond_atom_site_label_1
_geom_bond_atom_site_label_2
_geom_bond_distance
C1 O1 1.432(4)
C1 C6 1.519(5)
C1 C9 1.562(5)
C1 C2 1.612(5)
C2 O2 1.465(4)
C2 C12 1.526(5)
C2 C3 1.530(5)
C3 C4 1.367(5)
C3 C14 1.445(5)
C4 C17 1.458(5)
C4 C5 1.477(5)
C5 C6 1.365(5)
C5 C19 1.451(5)
C6 C7 1.437(5)
C7 C21 1.385(5)
C7 C8 1.459(5)
C8 C24 1.397(5)
C8 C9 1.410(5)
C9 C10 1.364(5)
C10 C26 1.444(4)
C10 C11 1.494(5)
C11 C12 1.356(5)
C11 C28 1.436(4)
C12 C13 1.421(5)
C13 C30 1.408(5)
C13 C14 1.451(5)
C14 C15 1.386(5)
C15 C32 1.441(5)
C15 C16 1.460(5)
C16 C17 1.383(5)
C16 C34 1.438(4)
C17 C18 1.441(5)
C18 C36 1.400(4)
C18 C19 1.456(5)
C19 C20 1.378(5)
C20 C38 1.448(5)
C20 C21 1.449(5)
C21 C22 1.444(5)
C22 C23 1.389(5)
C22 C39 1.453(5)
C23 C24 1.444(5)
C23 C42 1.452(5)
C24 C25 1.451(5)
C25 C26 1.386(5)
C25 C43 1.448(4)
C26 C27 1.456(5)
C27 C45 1.388(5)
C27 C28 1.444(5)
C28 C29 1.401(5)
C29 C30 1.430(5)
C29 C47 1.449(5)
C30 C31 1.444(5)
C31 C32 1.396(5)
C31 C48 1.449(5)
C32 C33 1.452(5)
C33 C50 1.392(5)
C33 C34 1.448(5)
C34 C35 1.388(5)
C35 C52 1.443(5)
C35 C36 1.451(5)
C36 C37 1.450(5)
C37 C38 1.375(5)
C37 C53 1.447(5)
C38 C39 1.447(5)
C39 C40 1.398(5)
C40 C54 1.444(5)
C40 C41 1.444(5)
C41 C42 1.387(5)
C41 C56 1.453(5)
C42 C43 1.457(5)
C43 C44 1.389(5)
C44 C45 1.442(5)
C44 C57 1.450(5)
C45 C46 1.457(5)
C46 C47 1.371(5)
C46 C58 1.459(5)
C47 C48 1.456(5)
C48 C49 1.391(5)
C49 C50 1.443(5)
C49 C59 1.458(5)
C50 C51 1.434(5)
C51 C52 1.387(5)
C51 C60 1.469(5)
C52 C53 1.460(5)
C53 C54 1.380(5)
C54 C55 1.456(5)
C55 C60 1.392(5)
C55 C56 1.435(5)
C56 C57 1.402(5)
C57 C58 1.464(5)
C58 C59 1.377(5)
C59 C60 1.443(5)
O1 Si1 1.672(2)
Si1 C62 1.833(4)
Si1 C63 1.845(4)
Si1 C61 1.863(4)
O2 C64 1.357(4)
O3 C64 1.213(4)
C64 C65 1.492(5)
C65 C66 1.401(5)
C65 C70 1.419(5)
C66 C67 1.412(5)
C66 C71 1.489(5)
C67 C68 1.369(5)
C68 C69 1.400(5)
C69 C70 1.398(4)
C70 C72 1.495(5)

loop_
_geom_torsion_atom_site_label_1
_geom_torsion_atom_site_label_2
_geom_torsion_atom_site_label_3
_geom_torsion_atom_site_label_4
_geom_torsion
O1 C1 C2 O2 6.3(4)
C6 C1 C2 O2 132.6(3)
C9 C1 C2 O2 -114.7(3)
O1 C1 C2 C12 121.4(3)
C6 C1 C2 C12 -112.4(3)
C9 C1 C2 C12 0.4(4)
O1 C1 C2 C3 -123.1(3)
C6 C1 C2 C3 3.2(4)
C9 C1 C2 C3 115.9(3)
O2 C2 C3 C4 -120.3(3)
C12 C2 C3 C4 131.6(3)
C1 C2 C3 C4 7.9(4)
O2 C2 C3 C14 91.3(3)
C12 C2 C3 C14 -16.8(3)
C1 C2 C3 C14 -140.5(3)
C14 C3 C4 C17 -3.2(5)
C2 C3 C4 C17 -149.2(3)
C14 C3 C4 C5 135.8(3)
C2 C3 C4 C5 -10.1(5)
C3 C4 C5 C6 -0.1(5)
C17 C4 C5 C6 143.9(3)
C3 C4 C5 C19 -144.2(3)
C17 C4 C5 C19 -0.3(4)
C19 C5 C6 C7 2.7(5)
C4 C5 C6 C7 -136.8(3)
C19 C5 C6 C1 152.0(3)
C4 C5 C6 C1 12.4(5)
O1 C1 C6 C5 110.6(4)
C9 C1 C6 C5 -133.9(3)
C2 C1 C6 C5 -13.3(5)
O1 C1 C6 C7 -98.1(3)
C9 C1 C6 C7 17.4(3)
C2 C1 C6 C7 138.0(3)
C5 C6 C7 C21 -3.5(5)
C1 C6 C7 C21 -156.9(3)
C5 C6 C7 C8 141.7(3)
C1 C6 C7 C8 -11.7(4)
C21 C7 C8 C24 0.2(5)
C6 C7 C8 C24 -145.9(3)
C21 C7 C8 C9 145.8(3)
C6 C7 C8 C9 -0.3(4)
C24 C8 C9 C10 3.8(5)
C7 C8 C9 C10 -140.4(3)
C24 C8 C9 C1 156.1(3)
C7 C8 C9 C1 11.9(4)
O1 C1 C9 C10 -108.6(4)
C6 C1 C9 C10 133.1(3)
C2 C1 C9 C10 12.1(5)
O1 C1 C9 C8 100.7(3)
C6 C1 C9 C8 -17.7(4)
C2 C1 C9 C8 -138.7(3)
C8 C9 C10 C26 -3.2(5)
C1 C9 C10 C26 -151.4(3)
C8 C9 C10 C11 135.4(4)
C1 C9 C10 C11 -12.8(5)
C9 C10 C11 C12 -0.5(5)
C26 C10 C11 C12 142.8(3)
C9 C10 C11 C28 -143.3(3)
C26 C10 C11 C28 0.1(4)
C28 C11 C12 C13 0.0(5)
C10 C11 C12 C13 -138.0(3)
C28 C11 C12 C2 152.1(3)
C10 C11 C12 C2 14.1(5)
O2 C2 C12 C11 106.5(4)
C3 C2 C12 C11 -136.9(4)
C1 C2 C12 C11 -13.3(5)
O2 C2 C12 C13 -99.2(3)
C3 C2 C12 C13 17.5(3)
C1 C2 C12 C13 141.0(3)
C11 C12 C13 C30 -1.0(5)
C2 C12 C13 C30 -156.9(3)
C11 C12 C13 C14 143.7(3)
C2 C12 C13 C14 -12.2(4)
C4 C3 C14 C15 3.8(5)
C2 C3 C14 C15 154.2(3)
C4 C3 C14 C13 -139.6(3)
C2 C3 C14 C13 10.7(4)
C30 C13 C14 C15 1.5(5)
C12 C13 C14 C15 -143.7(3)
C30 C13 C14 C3 146.1(3)
C12 C13 C14 C3 0.9(4)
C3 C14 C15 C32 -140.1(4)
C13 C14 C15 C32 -0.7(5)
C3 C14 C15 C16 -1.6(5)
C13 C14 C15 C16 137.8(3)
C14 C15 C16 C17 -1.2(5)
C32 C15 C16 C17 142.3(3)
C14 C15 C16 C34 -142.6(3)
C32 C15 C16 C34 0.8(4)
C34 C16 C17 C18 -1.4(6)
C15 C16 C17 C18 -138.0(4)
C34 C16 C17 C4 138.3(4)
C15 C16 C17 C4 1.7(5)
C3 C4 C17 C16 0.6(5)
C5 C4 C17 C16 -143.4(3)
C3 C4 C17 C18 144.2(3)
C5 C4 C17 C18 0.3(4)
C16 C17 C18 C36 0.7(5)
C4 C17 C18 C36 -143.4(3)
C16 C17 C18 C19 143.9(3)
C4 C17 C18 C19 -0.3(4)
C6 C5 C19 C20 -0.7(5)
C4 C5 C19 C20 143.1(3)
C6 C5 C19 C18 -143.7(3)
C4 C5 C19 C18 0.1(4)
C36 C18 C19 C20 0.7(5)
C17 C18 C19 C20 -143.2(3)
C36 C18 C19 C5 144.0(3)
C17 C18 C19 C5 0.1(4)
C5 C19 C20 C38 -138.8(4)
C18 C19 C20 C38 -0.2(5)
C5 C19 C20 C21 -0.8(5)
C18 C19 C20 C21 137.9(3)
C6 C7 C21 C22 140.7(4)
C8 C7 C21 C22 -0.6(5)
C6 C7 C21 C20 2.1(5)
C8 C7 C21 C20 -139.3(3)
C19 C20 C21 C7 0.1(5)
C38 C20 C21 C7 142.9(3)
C19 C20 C21 C22 -143.3(3)
C38 C20 C21 C22 -0.5(4)
C7 C21 C22 C23 0.4(6)
C20 C21 C22 C23 143.0(4)
C7 C21 C22 C39 -141.6(4)
C20 C21 C22 C39 1.0(4)
C21 C22 C23 C24 0.3(5)
C39 C22 C23 C24 137.6(4)
C21 C22 C23 C42 -137.2(4)
C39 C22 C23 C42 0.1(5)
C9 C8 C24 C23 -140.3(4)
C7 C8 C24 C23 0.4(5)
C9 C8 C24 C25 -2.1(5)
C7 C8 C24 C25 138.6(3)
C22 C23 C24 C8 -0.7(5)
C42 C23 C24 C8 141.3(3)
C22 C23 C24 C25 -142.5(4)
C42 C23 C24 C25 -0.5(4)
C8 C24 C25 C26 -0.1(5)
C23 C24 C25 C26 142.6(3)
C8 C24 C25 C43 -142.4(3)
C23 C24 C25 C43 0.4(4)
C43 C25 C26 C10 138.0(4)
C24 C25 C26 C10 0.7(5)
C43 C25 C26 C27 0.0(5)
C24 C25 C26 C27 -137.2(4)
C9 C10 C26 C25 1.0(5)
C11 C10 C26 C25 -142.5(3)
C9 C10 C26 C27 143.0(3)
C11 C10 C26 C27 -0.6(4)
C25 C26 C27 C45 -0.9(5)
C10 C26 C27 C45 -143.5(3)
C25 C26 C27 C28 143.5(3)
C10 C26 C27 C28 0.9(4)
C12 C11 C28 C29 1.9(5)
C10 C11 C28 C29 144.3(3)
C12 C11 C28 C27 -142.0(4)
C10 C11 C28 C27 0.5(4)
C45 C27 C28 C29 -0.9(5)
C26 C27 C28 C29 -145.3(3)
C45 C27 C28 C11 143.6(4)
C26 C27 C28 C11 -0.8(4)
C11 C28 C29 C30 -2.6(5)
C27 C28 C29 C30 137.4(4)
C11 C28 C29 C47 -137.8(4)
C27 C28 C29 C47 2.2(5)
C12 C13 C30 C29 0.2(5)
C14 C13 C30 C29 -140.7(4)
C12 C13 C30 C31 139.8(4)
C14 C13 C30 C31 -1.1(5)
C28 C29 C30 C13 1.6(5)
C47 C29 C30 C13 141.6(3)
C28 C29 C30 C31 -142.1(3)
C47 C29 C30 C31 -2.1(4)
C13 C30 C31 C32 -0.2(5)
C29 C30 C31 C32 143.2(4)
C13 C30 C31 C48 -141.8(4)
C29 C30 C31 C48 1.6(4)
C30 C31 C32 C15 1.0(5)
C48 C31 C32 C15 138.0(4)
C30 C31 C32 C33 -137.1(4)
C48 C31 C32 C33 -0.1(5)
C14 C15 C32 C31 -0.5(5)
C16 C15 C32 C31 -143.2(4)
C14 C15 C32 C33 141.9(4)
C16 C15 C32 C33 -0.8(4)
C31 C32 C33 C50 0.3(5)
C15 C32 C33 C50 -142.2(3)
C31 C32 C33 C34 143.0(4)
C15 C32 C33 C34 0.4(4)
C17 C16 C34 C35 1.1(6)
C15 C16 C34 C35 141.8(4)
C17 C16 C34 C33 -141.2(4)
C15 C16 C34 C33 -0.5(4)
C50 C33 C34 C35 0.0(5)
C32 C33 C34 C35 -142.4(3)
C50 C33 C34 C16 142.5(4)
C32 C33 C34 C16 0.1(4)
C16 C34 C35 C52 -138.2(4)
C33 C34 C35 C52 0.0(5)
C16 C34 C35 C36 -0.2(5)
C33 C34 C35 C36 138.0(4)
C17 C18 C36 C37 138.2(4)
C19 C18 C36 C37 -1.2(5)
C17 C18 C36 C35 0.2(5)
C19 C18 C36 C35 -139.2(4)
C34 C35 C36 C18 -0.5(5)
C52 C35 C36 C18 142.2(3)
C34 C35 C36 C37 -142.8(4)
C52 C35 C36 C37 -0.1(4)
C18 C36 C37 C38 1.2(5)
C35 C36 C37 C38 142.8(3)
C18 C36 C37 C53 -141.7(3)
C35 C36 C37 C53 -0.1(4)
C53 C37 C38 C39 0.1(5)
C36 C37 C38 C39 -137.9(4)
C53 C37 C38 C20 137.3(4)
C36 C37 C38 C20 -0.7(5)
C19 C20 C38 C37 0.2(5)
C21 C20 C38 C37 -141.8(4)
C19 C20 C38 C39 141.9(4)
C21 C20 C38 C39 -0.1(4)
C37 C38 C39 C40 -0.1(5)
C20 C38 C39 C40 -141.9(4)
C37 C38 C39 C22 142.5(3)
C20 C38 C39 C22 0.8(4)
C23 C22 C39 C40 0.0(6)
C21 C22 C39 C40 141.7(4)
C23 C22 C39 C38 -142.8(4)
C21 C22 C39 C38 -1.1(4)
C38 C39 C40 C54 0.2(5)
C22 C39 C40 C54 -138.2(4)
C38 C39 C40 C41 138.5(4)
C22 C39 C40 C41 0.2(5)
C39 C40 C41 C42 -0.5(6)
C54 C40 C41 C42 141.8(4)
C39 C40 C41 C56 -142.8(4)
C54 C40 C41 C56 -0.5(4)
C40 C41 C42 C23 0.6(6)
C56 C41 C42 C23 138.0(4)
C40 C41 C42 C43 -137.9(4)
C56 C41 C42 C43 -0.5(5)
C22 C23 C42 C41 -0.4(5)
C24 C23 C42 C41 -142.5(4)
C22 C23 C42 C43 142.6(4)
C24 C23 C42 C43 0.5(4)
C26 C25 C43 C44 0.4(6)
C24 C25 C43 C44 141.8(4)
C26 C25 C43 C42 -141.5(4)
C24 C25 C43 C42 -0.1(4)
C41 C42 C43 C44 1.0(5)
C23 C42 C43 C44 -142.0(3)
C41 C42 C43 C25 142.8(3)
C23 C42 C43 C25 -0.2(4)
C25 C43 C44 C45 -0.1(6)
C42 C43 C44 C45 137.3(4)
C25 C43 C44 C57 -139.0(4)
C42 C43 C44 C57 -1.6(5)
C28 C27 C45 C44 -139.0(4)
C26 C27 C45 C44 1.2(5)
C28 C27 C45 C46 -0.2(5)
C26 C27 C45 C46 140.0(4)
C43 C44 C45 C27 -0.7(5)
C57 C44 C45 C27 142.4(4)
C43 C44 C45 C46 -143.7(4)
C57 C44 C45 C46 -0.6(4)
C27 C45 C46 C47 -0.1(5)
C44 C45 C46 C47 142.9(4)
C27 C45 C46 C58 -142.0(3)
C44 C45 C46 C58 0.9(4)
C45 C46 C47 C29 1.4(5)
C58 C46 C47 C29 138.7(4)
C45 C46 C47 C48 -137.9(4)
C58 C46 C47 C48 -0.6(5)
C28 C29 C47 C46 -2.5(5)
C30 C29 C47 C46 -141.8(4)
C28 C29 C47 C48 141.2(4)
C30 C29 C47 C48 1.9(4)
C32 C31 C48 C49 0.0(5)
C30 C31 C48 C49 141.5(4)
C32 C31 C48 C47 -141.8(4)
C30 C31 C48 C47 -0.4(4)
C46 C47 C48 C49 1.0(5)
C29 C47 C48 C49 -142.8(3)
C46 C47 C48 C31 142.9(3)
C29 C47 C48 C31 -0.9(4)
C31 C48 C49 C50 -0.1(5)
C47 C48 C49 C50 137.1(4)
C31 C48 C49 C59 -138.1(4)
C47 C48 C49 C59 -0.9(5)
C34 C33 C50 C51 0.4(5)
C32 C33 C50 C51 138.4(4)
C34 C33 C50 C49 -138.5(4)
C32 C33 C50 C49 -0.4(5)
C48 C49 C50 C33 0.3(5)
C59 C49 C50 C33 142.5(3)
C48 C49 C50 C51 -142.6(3)
C59 C49 C50 C51 -0.4(4)
C33 C50 C51 C52 -0.9(5)
C49 C50 C51 C52 142.3(4)
C33 C50 C51 C60 -142.8(3)
C49 C50 C51 C60 0.4(4)
C50 C51 C52 C35 0.9(5)
C60 C51 C52 C35 138.6(4)
C50 C51 C52 C53 -138.3(4)
C60 C51 C52 C53 -0.5(5)
C34 C35 C52 C51 -0.4(5)
C36 C35 C52 C51 -143.3(4)
C34 C35 C52 C53 143.1(4)
C36 C35 C52 C53 0.3(4)
C38 C37 C53 C54 -0.1(5)
C36 C37 C53 C54 142.7(4)
C38 C37 C53 C52 -142.5(4)
C36 C37 C53 C52 0.3(4)
C51 C52 C53 C54 0.6(5)
C35 C52 C53 C54 -142.7(3)
C51 C52 C53 C37 143.0(3)
C35 C52 C53 C37 -0.3(4)
C37 C53 C54 C40 0.1(5)
C52 C53 C54 C40 138.1(4)
C37 C53 C54 C55 -138.4(4)
C52 C53 C54 C55 -0.5(5)
C39 C40 C54 C53 -0.2(5)
C41 C40 C54 C53 -142.6(4)
C39 C40 C54 C55 143.1(3)
C41 C40 C54 C55 0.6(4)
C53 C54 C55 C60 0.3(5)
C40 C54 C55 C60 -142.9(3)
C53 C54 C55 C56 142.6(3)
C40 C54 C55 C56 -0.6(4)
C60 C55 C56 C57 -0.2(5)
C54 C55 C56 C57 -142.3(3)
C60 C55 C56 C41 142.3(3)
C54 C55 C56 C41 0.3(4)
C42 C41 C56 C57 0.6(5)
C40 C41 C56 C57 142.9(3)
C42 C41 C56 C55 -142.2(4)
C40 C41 C56 C55 0.1(4)
C55 C56 C57 C44 137.5(4)
C41 C56 C57 C44 -1.2(5)
C55 C56 C57 C58 -0.2(5)
C41 C56 C57 C58 -138.8(4)
C43 C44 C57 C56 1.7(5)
C45 C44 C57 C56 -141.7(4)
C43 C44 C57 C58 143.5(3)
C45 C44 C57 C58 0.1(4)
C47 C46 C58 C59 0.0(5)
C45 C46 C58 C59 141.9(3)
C47 C46 C58 C57 -142.7(3)
C45 C46 C58 C57 -0.8(4)
C56 C57 C58 C59 0.2(5)
C44 C57 C58 C59 -142.2(3)
C56 C57 C58 C46 142.8(3)
C44 C57 C58 C46 0.5(4)
C46 C58 C59 C60 -137.8(3)
C57 C58 C59 C60 0.3(5)
C46 C58 C59 C49 0.1(5)
C57 C58 C59 C49 138.2(3)
C48 C49 C59 C58 0.3(5)
C50 C49 C59 C58 -142.1(3)
C48 C49 C59 C60 142.8(3)
C50 C49 C59 C60 0.3(4)
C56 C55 C60 C59 0.6(5)
C54 C55 C60 C59 138.3(3)
C56 C55 C60 C51 -137.9(4)
C54 C55 C60 C51 -0.2(5)
C58 C59 C60 C55 -0.7(5)
C49 C59 C60 C55 -143.2(3)
C58 C59 C60 C51 142.4(3)
C49 C59 C60 C51 -0.1(4)
C52 C51 C60 C55 0.3(5)
C50 C51 C60 C55 142.9(3)
C52 C51 C60 C59 -142.7(3)
C50 C51 C60 C59 -0.2(4)
C6 C1 O1 Si1 11.3(5)
C9 C1 O1 Si1 -98.5(3)
C2 C1 O1 Si1 138.1(3)
C1 O1 Si1 C62 69.3(3)
C1 O1 Si1 C63 -173.4(3)
C1 O1 Si1 C61 -54.3(3)
C12 C2 O2 C64 163.5(3)
C3 C2 O2 C64 56.5(4)
C1 C2 O2 C64 -73.7(4)
C2 O2 C64 O3 -5.1(5)
C2 O2 C64 C65 177.5(3)
O3 C64 C65 C66 138.7(4)
O2 C64 C65 C66 -44.0(5)
O3 C64 C65 C70 -41.3(6)
O2 C64 C65 C70 136.0(3)
C70 C65 C66 C67 3.4(5)
C64 C65 C66 C67 -176.6(3)
C70 C65 C66 C71 -175.4(4)
C64 C65 C66 C71 4.6(6)
C65 C66 C67 C68 -3.8(5)
C71 C66 C67 C68 175.1(4)
C66 C67 C68 C69 1.0(6)
C67 C68 C69 C70 2.2(5)
C68 C69 C70 C65 -2.5(5)
C68 C69 C70 C72 179.8(3)
C66 C65 C70 C69 -0.4(5)
C64 C65 C70 C69 179.6(3)
C66 C65 C70 C72 177.3(3)
C64 C65 C70 C72 -2.7(5)
